data_4335137
loop_
_publ_author_name
'Yong Yan'
'Christopher Keating'
'Perumalreddy Chandrasekaran'
'Upul Jayarathne'
'Joel T. Mague'
'Serena DeBeer'
'Kyle M. Lancaster'
'Stephen Sproules'
'Igor V. Rubtsov'
'James P. Donahue'

_publ_contact_author 'James P. Donahue'
_publ_contact_author_address
;
   James P. Donahue
   Department of Chemistry
   Tulane University
   Percival Stern Hall, Room 2015
   6400 Freret Street
   New Orleans, Louisiana 70118-5698
;
_publ_contact_author_email donahue@tulane.edu
_publ_section_title
;
 Ancillary Ligand Effects upon Dithiolene Redox Noninnocence in Tungsten
 Bis(dithiolene) Complexes
;
_journal_name_full 'Inorganic Chemistry'
_journal_page_first 6743
_journal_page_last 6751
_journal_paper_doi 10.1021/ic4009174
_journal_volume 52
_journal_year 2013
_chemical_formula_moiety 'C30 H36 N2 O S4 W'
_chemical_formula_sum 'C30 H36 N2 O S4 W'
_chemical_formula_weight 752.70
_chemical_name_systematic
; 
 Carbonyl(2,5-bis(2,4,6-trimethylphenyl)cyclopent-3-en-1- 
ylidene)bis(but-2-ene-2,3-dithiolato)tungsten(IV) 
;
_space_group_IT_number 14
_symmetry_cell_setting monoclinic
_symmetry_space_group_name_Hall '-P 2ybc'
_symmetry_space_group_name_H-M 'P 1 21/c 1'
_atom_sites_solution_hydrogens geom
_atom_sites_solution_primary heavy
_atom_sites_solution_secondary difmap
_audit_creation_method SHELXL-97
_cell_angle_alpha 90.00
_cell_angle_beta 98.188(3)
_cell_angle_gamma 90.00
_cell_formula_units_Z 4
_cell_length_a 12.991(3)
_cell_length_b 14.996(3)
_cell_length_c 15.949(4)
_cell_measurement_reflns_used 9687
_cell_measurement_temperature 100(2)
_cell_measurement_theta_max 29.10
_cell_measurement_theta_min 2.33
_cell_volume 3075.4(12)
_computing_cell_refinement 'Bruker SAINT (Bruker-AXS 2009)'
_computing_data_collection 'Bruker APEX2 (Bruker-AXS, 2010)'
_computing_data_reduction 'Bruker SAINT (Bruker-AXS 2009)'
_computing_molecular_graphics 'Bruker SHELXTL(Bruker-AXS 2008)'
_computing_publication_material 'Bruker SHELXTL(Bruker-AXS 2008)'
_computing_structure_refinement 'SHELXL (Sheldrick, 2008)'
_computing_structure_solution 'SHELXS (Sheldrick, 2008)'
_diffrn_ambient_temperature 100(2)
_diffrn_measured_fraction_theta_full 0.994
_diffrn_measured_fraction_theta_max 0.967
_diffrn_measurement_device_type 'Bruker Smart APEX CCD'
_diffrn_measurement_method '\f and \w scans'
_diffrn_radiation_monochromator graphite
_diffrn_radiation_source 'fine-focus sealed tube'
_diffrn_radiation_type MoK\a
_diffrn_radiation_wavelength 0.71073
_diffrn_reflns_av_R_equivalents 0.0579
_diffrn_reflns_av_sigmaI/netI 0.0347
_diffrn_reflns_limit_h_max 17
_diffrn_reflns_limit_h_min -17
_diffrn_reflns_limit_k_max 19
_diffrn_reflns_limit_k_min -20
_diffrn_reflns_limit_l_max 21
_diffrn_reflns_limit_l_min -21
_diffrn_reflns_number 53434
_diffrn_reflns_theta_full 28.50
_diffrn_reflns_theta_max 29.17
_diffrn_reflns_theta_min 2.09
_exptl_absorpt_coefficient_mu 4.054
_exptl_absorpt_correction_T_max 0.7508
_exptl_absorpt_correction_T_min 0.3568
_exptl_absorpt_correction_type numerical
_exptl_absorpt_process_details 'SADABS (Sheldrick, 2009)'
_exptl_crystal_colour red
_exptl_crystal_density_diffrn 1.626
_exptl_crystal_description Column
_exptl_crystal_F_000 1504
_exptl_crystal_size_max 0.25
_exptl_crystal_size_mid 0.12
_exptl_crystal_size_min 0.08
_refine_diff_density_max 1.756
_refine_diff_density_min -0.914
_refine_diff_density_rms 0.106
_refine_ls_extinction_method none
_refine_ls_goodness_of_fit_ref 1.035
_refine_ls_hydrogen_treatment constr
_refine_ls_matrix_type full
_refine_ls_number_parameters 353
_refine_ls_number_reflns 8032
_refine_ls_number_restraints 0
_refine_ls_restrained_S_all 1.035
_refine_ls_R_factor_all 0.0254
_refine_ls_R_factor_gt 0.0212
_refine_ls_shift/su_max 0.002
_refine_ls_shift/su_mean 0.000
_refine_ls_structure_factor_coef Fsqd
_refine_ls_weighting_details 'calc w=1/[\s^2^(Fo^2^)+(0.0161P)^2^+2.4319P] where P=(Fo^2^+2Fc^2^)/3'
_refine_ls_weighting_scheme calc
_refine_ls_wR_factor_gt 0.0494
_refine_ls_wR_factor_ref 0.0520
_reflns_number_gt 7224
_reflns_number_total 8032
_reflns_threshold_expression >2\s(I)
_cod_data_source_file ic4009174_si_002_02.cif
_cod_data_source_block jpd461_0m
_cod_database_code 4335137

loop_
_symmetry_equiv_pos_as_xyz
'x, y, z'
'-x, y+1/2, -z+1/2'
'-x, -y, -z'
'x, -y-1/2, z-1/2'

loop_
_atom_site_label
_atom_site_type_symbol
_atom_site_fract_x
_atom_site_fract_y
_atom_site_fract_z
_atom_site_U_iso_or_equiv
_atom_site_adp_type
_atom_site_occupancy
_atom_site_symmetry_multiplicity
_atom_site_calc_flag
_atom_site_refinement_flags
W1 W 0.733268(6) 0.348182(5) 0.751708(5) 0.01045(3) Uani 1 1 d .
S1 S 0.80945(4) 0.20528(4) 0.74622(3) 0.01458(10) Uani 1 1 d .
S2 S 0.88571(4) 0.38824(4) 0.69619(3) 0.01627(11) Uani 1 1 d .
S3 S 0.58027(4) 0.26011(4) 0.71880(3) 0.01416(10) Uani 1 1 d .
S4 S 0.62708(4) 0.45210(4) 0.67005(4) 0.01827(11) Uani 1 1 d .
O1 O 0.80232(14) 0.53758(11) 0.82655(12) 0.0251(4) Uani 1 1 d .
N1 N 0.79560(13) 0.27886(12) 0.94498(11) 0.0123(3) Uani 1 1 d .
N2 N 0.64053(15) 0.33287(12) 0.92835(12) 0.0136(4) Uani 1 1 d .
C1 C 0.92742(17) 0.21394(16) 0.70843(14) 0.0170(4) Uani 1 1 d .
C2 C 0.96250(17) 0.29506(17) 0.68741(14) 0.0179(5) Uani 1 1 d .
C3 C 0.48479(17) 0.32234(16) 0.65808(14) 0.0161(4) Uani 1 1 d .
C4 C 0.50449(18) 0.40753(16) 0.63816(15) 0.0187(5) Uani 1 1 d .
C5 C 0.9845(2) 0.12804(18) 0.69717(17) 0.0264(5) Uani 1 1 d .
H5A H 0.9658 0.1066 0.6390 0.040 Uiso 1 1 calc R
H5B H 0.9650 0.0832 0.7368 0.040 Uiso 1 1 calc R
H5C H 1.0596 0.1386 0.7085 0.040 Uiso 1 1 calc R
C6 C 1.06341(19) 0.3088(2) 0.65269(16) 0.0261(6) Uani 1 1 d .
H6A H 1.1214 0.2880 0.6942 0.039 Uiso 1 1 calc R
H6B H 1.0724 0.3723 0.6413 0.039 Uiso 1 1 calc R
H6C H 1.0620 0.2749 0.6000 0.039 Uiso 1 1 calc R
C7 C 0.38169(18) 0.27642(17) 0.63182(17) 0.0237(5) Uani 1 1 d .
H7A H 0.3249 0.3183 0.6366 0.036 Uiso 1 1 calc R
H7B H 0.3758 0.2251 0.6688 0.036 Uiso 1 1 calc R
H7C H 0.3775 0.2561 0.5730 0.036 Uiso 1 1 calc R
C8 C 0.4249(2) 0.46886(18) 0.59036(19) 0.0313(6) Uani 1 1 d .
H8A H 0.3907 0.4385 0.5395 0.047 Uiso 1 1 calc R
H8B H 0.4594 0.5229 0.5739 0.047 Uiso 1 1 calc R
H8C H 0.3729 0.4850 0.6266 0.047 Uiso 1 1 calc R
C9 C 0.77730(18) 0.46753(15) 0.80250(14) 0.0177(4) Uani 1 1 d .
C10 C 0.72101(16) 0.31369(14) 0.88401(13) 0.0113(4) Uani 1 1 d .
C11 C 0.76108(18) 0.27614(16) 1.02355(13) 0.0168(4) Uani 1 1 d .
H11 H 0.7987 0.2544 1.0749 0.020 Uiso 1 1 calc R
C12 C 0.66476(18) 0.30995(15) 1.01308(14) 0.0172(4) Uani 1 1 d .
H12 H 0.6212 0.3169 1.0557 0.021 Uiso 1 1 calc R
C13 C 0.89596(16) 0.24135(14) 0.93563(13) 0.0121(4) Uani 1 1 d .
C14 C 0.90412(18) 0.14811(14) 0.93418(14) 0.0142(4) Uani 1 1 d .
C15 C 1.00046(17) 0.11122(15) 0.92590(14) 0.0154(4) Uani 1 1 d .
H15 H 1.0072 0.0482 0.9241 0.018 Uiso 1 1 calc R
C16 C 1.08731(18) 0.16433(15) 0.92022(14) 0.0162(4) Uani 1 1 d .
C17 C 1.07721(17) 0.25623(15) 0.92610(13) 0.0152(4) Uani 1 1 d .
H17 H 1.1367 0.2927 0.9245 0.018 Uiso 1 1 calc R
C18 C 0.98199(17) 0.29679(14) 0.93435(13) 0.0144(4) Uani 1 1 d .
C19 C 0.81100(18) 0.08932(15) 0.93878(15) 0.0188(5) Uani 1 1 d .
H19A H 0.8291 0.0273 0.9284 0.028 Uiso 1 1 calc R
H19B H 0.7536 0.1082 0.8958 0.028 Uiso 1 1 calc R
H19C H 0.7897 0.0943 0.9951 0.028 Uiso 1 1 calc R
C20 C 1.18971(18) 0.12242(17) 0.90830(16) 0.0219(5) Uani 1 1 d .
H20A H 1.1901 0.0597 0.9256 0.033 Uiso 1 1 calc R
H20B H 1.2465 0.1541 0.9430 0.033 Uiso 1 1 calc R
H20C H 1.1991 0.1262 0.8485 0.033 Uiso 1 1 calc R
C21 C 0.97723(18) 0.39659(15) 0.94312(16) 0.0197(5) Uani 1 1 d .
H21A H 1.0368 0.4171 0.9832 0.030 Uiso 1 1 calc R
H21B H 0.9125 0.4132 0.9641 0.030 Uiso 1 1 calc R
H21C H 0.9793 0.4244 0.8878 0.030 Uiso 1 1 calc R
C22 C 0.53759(17) 0.36506(15) 0.89587(14) 0.0139(4) Uani 1 1 d .
C23 C 0.45729(17) 0.30188(14) 0.88155(14) 0.0148(4) Uani 1 1 d .
C24 C 0.35733(19) 0.33242(16) 0.85340(15) 0.0196(5) Uani 1 1 d .
H23 H 0.3021 0.2906 0.8430 0.023 Uiso 1 1 calc R
C25 C 0.33593(18) 0.42283(16) 0.83999(15) 0.0207(5) Uani 1 1 d .
C26 C 0.41641(18) 0.48315(15) 0.85742(15) 0.0187(5) Uani 1 1 d .
H25 H 0.4021 0.5449 0.8489 0.022 Uiso 1 1 calc R
C27 C 0.51861(17) 0.45648(15) 0.88733(14) 0.0148(4) Uani 1 1 d .
C28 C 0.47815(19) 0.20400(15) 0.89807(16) 0.0196(5) Uani 1 1 d .
H28A H 0.5415 0.1866 0.8754 0.029 Uiso 1 1 calc R
H28B H 0.4193 0.1690 0.8703 0.029 Uiso 1 1 calc R
H28C H 0.4872 0.1928 0.9592 0.029 Uiso 1 1 calc R
C29 C 0.2268(2) 0.45502(19) 0.8092(2) 0.0339(6) Uani 1 1 d .
H29A H 0.2227 0.4759 0.7506 0.051 Uiso 1 1 calc R
H29B H 0.2094 0.5041 0.8452 0.051 Uiso 1 1 calc R
H29C H 0.1776 0.4059 0.8118 0.051 Uiso 1 1 calc R
C30 C 0.59960(19) 0.52668(15) 0.91246(15) 0.0207(5) Uani 1 1 d .
H30A H 0.6125 0.5599 0.8621 0.031 Uiso 1 1 calc R
H30B H 0.6642 0.4982 0.9386 0.031 Uiso 1 1 calc R
H30C H 0.5749 0.5677 0.9531 0.031 Uiso 1 1 calc R

loop_
_atom_site_aniso_label
_atom_site_aniso_U_11
_atom_site_aniso_U_22
_atom_site_aniso_U_33
_atom_site_aniso_U_23
_atom_site_aniso_U_13
_atom_site_aniso_U_12
W1 0.01088(5) 0.01108(5) 0.00991(5) 0.00110(3) 0.00327(3) 0.00064(3)
S1 0.0164(3) 0.0152(2) 0.0126(2) 0.0004(2) 0.00344(18) 0.00459(19)
S2 0.0136(2) 0.0207(3) 0.0154(3) 0.0000(2) 0.00534(19) -0.0018(2)
S3 0.0142(2) 0.0133(2) 0.0150(3) 0.0011(2) 0.00213(18) -0.00018(19)
S4 0.0156(3) 0.0140(3) 0.0244(3) 0.0057(2) 0.0001(2) 0.0009(2)
O1 0.0232(9) 0.0181(9) 0.0368(10) -0.0052(8) 0.0134(7) -0.0059(7)
N1 0.0117(8) 0.0158(9) 0.0099(8) 0.0013(7) 0.0036(6) 0.0019(7)
N2 0.0144(9) 0.0149(9) 0.0120(9) 0.0010(7) 0.0042(7) 0.0017(7)
C1 0.0131(10) 0.0253(12) 0.0123(10) -0.0043(9) 0.0008(8) 0.0059(8)
C2 0.0123(10) 0.0302(13) 0.0114(10) -0.0042(9) 0.0022(8) 0.0038(9)
C3 0.0137(10) 0.0186(11) 0.0157(11) -0.0020(9) 0.0013(8) 0.0019(8)
C4 0.0142(11) 0.0186(11) 0.0223(12) 0.0022(9) -0.0015(8) 0.0026(8)
C5 0.0225(13) 0.0306(14) 0.0264(13) -0.0061(11) 0.0041(10) 0.0111(10)
C6 0.0138(11) 0.0442(16) 0.0216(12) -0.0077(11) 0.0063(9) -0.0007(10)
C7 0.0164(11) 0.0233(12) 0.0300(13) -0.0016(10) -0.0014(9) -0.0027(9)
C8 0.0218(13) 0.0224(13) 0.0466(17) 0.0081(12) -0.0064(11) 0.0032(10)
C9 0.0173(11) 0.0193(11) 0.0186(11) 0.0023(9) 0.0092(8) -0.0005(8)
C10 0.0124(10) 0.0106(9) 0.0111(10) -0.0007(8) 0.0025(7) -0.0006(7)
C11 0.0201(11) 0.0235(12) 0.0073(10) 0.0005(9) 0.0033(8) 0.0000(9)
C12 0.0207(11) 0.0204(12) 0.0116(10) 0.0000(9) 0.0064(8) 0.0014(9)
C13 0.0106(10) 0.0156(10) 0.0100(9) 0.0009(8) 0.0013(7) 0.0016(8)
C14 0.0150(11) 0.0159(11) 0.0111(10) 0.0011(8) 0.0004(8) -0.0006(8)
C15 0.0179(11) 0.0120(10) 0.0160(11) 0.0015(8) 0.0016(8) 0.0019(8)
C16 0.0141(11) 0.0208(11) 0.0139(11) 0.0012(9) 0.0023(8) 0.0025(8)
C17 0.0145(10) 0.0171(11) 0.0141(10) -0.0003(8) 0.0026(8) -0.0030(8)
C18 0.0165(10) 0.0134(10) 0.0132(10) -0.0003(8) 0.0021(8) -0.0013(8)
C19 0.0176(11) 0.0152(11) 0.0239(12) 0.0029(9) 0.0039(9) -0.0044(8)
C20 0.0163(11) 0.0227(12) 0.0273(13) 0.0022(10) 0.0057(9) 0.0045(9)
C21 0.0189(11) 0.0130(11) 0.0270(12) -0.0022(9) 0.0023(9) -0.0014(8)
C22 0.0146(10) 0.0163(10) 0.0118(10) 0.0007(8) 0.0056(8) 0.0031(8)
C23 0.0171(11) 0.0126(10) 0.0160(11) 0.0011(8) 0.0067(8) 0.0011(8)
C24 0.0164(11) 0.0201(11) 0.0228(12) 0.0005(10) 0.0051(9) -0.0028(9)
C25 0.0172(11) 0.0224(12) 0.0224(12) 0.0027(10) 0.0024(9) 0.0043(9)
C26 0.0220(12) 0.0143(11) 0.0203(11) 0.0019(9) 0.0044(9) 0.0044(8)
C27 0.0169(10) 0.0143(10) 0.0146(10) -0.0009(8) 0.0073(8) -0.0006(8)
C28 0.0215(12) 0.0128(11) 0.0258(12) 0.0035(9) 0.0077(9) 0.0005(8)
C29 0.0204(13) 0.0249(14) 0.0542(19) 0.0037(13) -0.0023(12) 0.0076(10)
C30 0.0238(12) 0.0156(11) 0.0245(12) -0.0040(9) 0.0099(9) -0.0008(9)

loop_
_atom_type_symbol
_atom_type_description
_atom_type_scat_dispersion_real
_atom_type_scat_dispersion_imag
_atom_type_scat_source
C C 0.0033 0.0016 'International Tables Vol C Tables 4.2.6.8 and 6.1.1.4'
H H 0.0000 0.0000 'International Tables Vol C Tables 4.2.6.8 and 6.1.1.4'
N N 0.0061 0.0033 'International Tables Vol C Tables 4.2.6.8 and 6.1.1.4'
S S 0.1246 0.1234 'International Tables Vol C Tables 4.2.6.8 and 6.1.1.4'
W W -0.8490 6.8722 'International Tables Vol C Tables 4.2.6.8 and 6.1.1.4'
O O 0.0106 0.0060 'International Tables Vol C Tables 4.2.6.8 and 6.1.1.4'

loop_
_geom_angle_atom_site_label_1
_geom_angle_atom_site_label_2
_geom_angle_atom_site_label_3
_geom_angle
C9 W1 C10 83.01(8)
C9 W1 S4 75.17(7)
C10 W1 S4 124.80(6)
C9 W1 S2 73.69(6)
C10 W1 S2 126.80(6)
S4 W1 S2 94.65(2)
C9 W1 S1 136.32(7)
C10 W1 S1 84.86(6)
S4 W1 S1 142.73(2)
S2 W1 S1 80.73(2)
C9 W1 S3 139.63(6)
C10 W1 S3 84.77(6)
S4 W1 S3 80.79(2)
S2 W1 S3 141.00(2)
S1 W1 S3 80.21(2)
C1 S1 W1 109.92(8)
C2 S2 W1 110.39(8)
C3 S3 W1 109.44(8)
C4 S4 W1 110.43(8)
C10 N1 C11 111.31(18)
C10 N1 C13 129.03(17)
C11 N1 C13 119.50(17)
C10 N2 C12 111.48(18)
C10 N2 C22 128.18(18)
C12 N2 C22 120.12(18)
C2 C1 C5 123.2(2)
C2 C1 S1 119.90(17)
C5 C1 S1 116.85(19)
C1 C2 C6 123.5(2)
C1 C2 S2 119.01(17)
C6 C2 S2 117.39(19)
C4 C3 C7 123.8(2)
C4 C3 S3 119.77(17)
C7 C3 S3 116.41(17)
C3 C4 C8 123.9(2)
C3 C4 S4 119.50(17)
C8 C4 S4 116.61(18)
C1 C5 H5A 109.5
C1 C5 H5B 109.5
H5A C5 H5B 109.5
C1 C5 H5C 109.5
H5A C5 H5C 109.5
H5B C5 H5C 109.5
C2 C6 H6A 109.5
C2 C6 H6B 109.5
H6A C6 H6B 109.5
C2 C6 H6C 109.5
H6A C6 H6C 109.5
H6B C6 H6C 109.5
C3 C7 H7A 109.5
C3 C7 H7B 109.5
H7A C7 H7B 109.5
C3 C7 H7C 109.5
H7A C7 H7C 109.5
H7B C7 H7C 109.5
C4 C8 H8A 109.5
C4 C8 H8B 109.5
H8A C8 H8B 109.5
C4 C8 H8C 109.5
H8A C8 H8C 109.5
H8B C8 H8C 109.5
O1 C9 W1 175.8(2)
N2 C10 N1 103.13(17)
N2 C10 W1 127.51(15)
N1 C10 W1 128.88(15)
C12 C11 N1 106.99(19)
C12 C11 H11 126.5
N1 C11 H11 126.5
C11 C12 N2 107.10(19)
C11 C12 H12 126.5
N2 C12 H12 126.5
C18 C13 C14 122.1(2)
C18 C13 N1 120.34(19)
C14 C13 N1 117.42(19)
C15 C14 C13 118.0(2)
C15 C14 C19 120.7(2)
C13 C14 C19 121.3(2)
C14 C15 C16 121.7(2)
C14 C15 H15 119.1
C16 C15 H15 119.1
C17 C16 C15 118.5(2)
C17 C16 C20 121.1(2)
C15 C16 C20 120.4(2)
C16 C17 C18 122.0(2)
C16 C17 H17 119.0
C18 C17 H17 119.0
C13 C18 C17 117.5(2)
C13 C18 C21 123.19(19)
C17 C18 C21 119.26(19)
C14 C19 H19A 109.5
C14 C19 H19B 109.5
H19A C19 H19B 109.5
C14 C19 H19C 109.5
H19A C19 H19C 109.5
H19B C19 H19C 109.5
C16 C20 H20A 109.5
C16 C20 H20B 109.5
H20A C20 H20B 109.5
C16 C20 H20C 109.5
H20A C20 H20C 109.5
H20B C20 H20C 109.5
C18 C21 H21A 109.5
C18 C21 H21B 109.5
H21A C21 H21B 109.5
C18 C21 H21C 109.5
H21A C21 H21C 109.5
H21B C21 H21C 109.5
C27 C22 C23 122.0(2)
C27 C22 N2 120.3(2)
C23 C22 N2 117.44(19)
C24 C23 C22 118.0(2)
C24 C23 C28 120.9(2)
C22 C23 C28 121.2(2)
C23 C24 C25 121.8(2)
C23 C24 H23 119.1
C25 C24 H23 119.1
C26 C25 C24 118.5(2)
C26 C25 C29 120.3(2)
C24 C25 C29 121.2(2)
C25 C26 C27 122.3(2)
C25 C26 H25 118.9
C27 C26 H25 118.9
C22 C27 C26 117.3(2)
C22 C27 C30 123.7(2)
C26 C27 C30 118.9(2)
C23 C28 H28A 109.5
C23 C28 H28B 109.5
H28A C28 H28B 109.5
C23 C28 H28C 109.5
H28A C28 H28C 109.5
H28B C28 H28C 109.5
C25 C29 H29A 109.5
C25 C29 H29B 109.5
H29A C29 H29B 109.5
C25 C29 H29C 109.5
H29A C29 H29C 109.5
H29B C29 H29C 109.5
C27 C30 H30A 109.5
C27 C30 H30B 109.5
H30A C30 H30B 109.5
C27 C30 H30C 109.5
H30A C30 H30C 109.5
H30B C30 H30C 109.5

loop_
_geom_bond_atom_site_label_1
_geom_bond_atom_site_label_2
_geom_bond_distance
W1 C9 2.014(2)
W1 C10 2.200(2)
W1 S4 2.3486(6)
W1 S2 2.3593(7)
W1 S1 2.3674(7)
W1 S3 2.3819(7)
S1 C1 1.730(2)
S2 C2 1.734(2)
S3 C3 1.734(2)
S4 C4 1.735(2)
O1 C9 1.149(3)
N1 C10 1.374(3)
N1 C11 1.390(3)
N1 C13 1.447(3)
N2 C10 1.373(3)
N2 C12 1.386(3)
N2 C22 1.446(3)
C1 C2 1.358(3)
C1 C5 1.509(3)
C2 C6 1.508(3)
C3 C4 1.350(3)
C3 C7 1.511(3)
C4 C8 1.507(3)
C5 H5A 0.9800
C5 H5B 0.9800
C5 H5C 0.9800
C6 H6A 0.9800
C6 H6B 0.9800
C6 H6C 0.9800
C7 H7A 0.9800
C7 H7B 0.9800
C7 H7C 0.9800
C8 H8A 0.9800
C8 H8B 0.9800
C8 H8C 0.9800
C11 C12 1.338(3)
C11 H11 0.9500
C12 H12 0.9500
C13 C18 1.395(3)
C13 C14 1.403(3)
C14 C15 1.392(3)
C14 C19 1.507(3)
C15 C16 1.395(3)
C15 H15 0.9500
C16 C17 1.389(3)
C16 C20 1.508(3)
C17 C18 1.401(3)
C17 H17 0.9500
C18 C21 1.505(3)
C19 H19A 0.9800
C19 H19B 0.9800
C19 H19C 0.9800
C20 H20A 0.9800
C20 H20B 0.9800
C20 H20C 0.9800
C21 H21A 0.9800
C21 H21B 0.9800
C21 H21C 0.9800
C22 C27 1.396(3)
C22 C23 1.404(3)
C23 C24 1.390(3)
C23 C28 1.509(3)
C24 C25 1.394(3)
C24 H23 0.9500
C25 C26 1.381(3)
C25 C29 1.512(3)
C26 C27 1.403(3)
C26 H25 0.9500
C27 C30 1.502(3)
C28 H28A 0.9800
C28 H28B 0.9800
C28 H28C 0.9800
C29 H29A 0.9800
C29 H29B 0.9800
C29 H29C 0.9800
C30 H30A 0.9800
C30 H30B 0.9800
C30 H30C 0.9800

loop_
_geom_torsion_atom_site_label_1
_geom_torsion_atom_site_label_2
_geom_torsion_atom_site_label_3
_geom_torsion_atom_site_label_4
_geom_torsion
C9 W1 S1 C1 -53.31(12)
C10 W1 S1 C1 -127.58(10)
S4 W1 S1 C1 86.52(9)
S2 W1 S1 C1 1.03(8)
S3 W1 S1 C1 146.85(8)
C9 W1 S2 C2 142.41(11)
C10 W1 S2 C2 74.58(11)
S4 W1 S2 C2 -144.52(8)
S1 W1 S2 C2 -1.80(8)
S3 W1 S2 C2 -63.42(9)
C9 W1 S3 C3 53.00(13)
C10 W1 S3 C3 125.77(10)
S4 W1 S3 C3 -0.78(8)
S2 W1 S3 C3 -86.78(9)
S1 W1 S3 C3 -148.56(8)
C9 W1 S4 C4 -145.42(11)
C10 W1 S4 C4 -75.13(11)
S2 W1 S4 C4 142.82(9)
S1 W1 S4 C4 62.02(10)
S3 W1 S4 C4 1.86(9)
W1 S1 C1 C2 0.1(2)
W1 S1 C1 C5 -177.34(15)
C5 C1 C2 C6 -1.7(4)
S1 C1 C2 C6 -178.98(18)
C5 C1 C2 S2 175.47(18)
S1 C1 C2 S2 -1.8(3)
W1 S2 C2 C1 2.6(2)
W1 S2 C2 C6 179.92(15)
W1 S3 C3 C4 -0.8(2)
W1 S3 C3 C7 -179.68(15)
C7 C3 C4 C8 2.6(4)
S3 C3 C4 C8 -176.1(2)
C7 C3 C4 S4 -178.59(18)
S3 C3 C4 S4 2.6(3)
W1 S4 C4 C3 -3.1(2)
W1 S4 C4 C8 175.74(18)
C10 W1 C9 O1 -173(3)
S4 W1 C9 O1 -44(3)
S2 W1 C9 O1 55(3)
S1 W1 C9 O1 112(3)
S3 W1 C9 O1 -100(3)
C12 N2 C10 N1 -0.5(2)
C22 N2 C10 N1 -175.0(2)
C12 N2 C10 W1 -173.03(15)
C22 N2 C10 W1 12.5(3)
C11 N1 C10 N2 0.6(2)
C13 N1 C10 N2 175.9(2)
C11 N1 C10 W1 173.03(15)
C13 N1 C10 W1 -11.7(3)
C9 W1 C10 N2 80.81(19)
S4 W1 C10 N2 14.3(2)
S2 W1 C10 N2 144.38(16)
S1 W1 C10 N2 -141.24(18)
S3 W1 C10 N2 -60.63(18)
C9 W1 C10 N1 -89.88(19)
S4 W1 C10 N1 -156.35(16)
S2 W1 C10 N1 -26.3(2)
S1 W1 C10 N1 48.07(18)
S3 W1 C10 N1 128.68(19)
C10 N1 C11 C12 -0.5(3)
C13 N1 C11 C12 -176.30(19)
N1 C11 C12 N2 0.2(3)
C10 N2 C12 C11 0.2(3)
C22 N2 C12 C11 175.2(2)
C10 N1 C13 C18 84.1(3)
C11 N1 C13 C18 -101.0(2)
C10 N1 C13 C14 -100.4(3)
C11 N1 C13 C14 74.5(3)
C18 C13 C14 C15 -4.0(3)
N1 C13 C14 C15 -179.50(18)
C18 C13 C14 C19 177.8(2)
N1 C13 C14 C19 2.3(3)
C13 C14 C15 C16 0.8(3)
C19 C14 C15 C16 179.0(2)
C14 C15 C16 C17 2.3(3)
C14 C15 C16 C20 -177.9(2)
C15 C16 C17 C18 -2.4(3)
C20 C16 C17 C18 177.8(2)
C14 C13 C18 C17 4.0(3)
N1 C13 C18 C17 179.29(19)
C14 C13 C18 C21 -174.8(2)
N1 C13 C18 C21 0.6(3)
C16 C17 C18 C13 -0.7(3)
C16 C17 C18 C21 178.1(2)
C10 N2 C22 C27 -88.4(3)
C12 N2 C22 C27 97.5(3)
C10 N2 C22 C23 97.6(3)
C12 N2 C22 C23 -76.5(3)
C27 C22 C23 C24 3.7(3)
N2 C22 C23 C24 177.6(2)
C27 C22 C23 C28 -174.9(2)
N2 C22 C23 C28 -1.0(3)
C22 C23 C24 C25 -0.4(3)
C28 C23 C24 C25 178.2(2)
C23 C24 C25 C26 -1.7(4)
C23 C24 C25 C29 179.9(2)
C24 C25 C26 C27 0.6(4)
C29 C25 C26 C27 179.0(2)
C23 C22 C27 C26 -4.7(3)
N2 C22 C27 C26 -178.44(19)
C23 C22 C27 C30 172.0(2)
N2 C22 C27 C30 -1.7(3)
C25 C26 C27 C22 2.5(3)
C25 C26 C27 C30 -174.3(2)
